data_1544308
loop_
_publ_author_name
'Thayanithi, V.'
'Kumar, P. Praveen'
'Gunasekaran, B.'

_publ_section_title
;
 Creatinium 4-methylbenzenesulfonate
;
_journal_coeditor_code HB4086
_journal_issue 10
_journal_name_full IUCrData
_journal_page_first x161622
_journal_paper_doi 10.1107/S2414314616016229
_journal_volume 1
_journal_year 2016
_chemical_formula_iupac 'C4 H10 N3 O2 +, C7 H7 O3 S-'
_chemical_formula_moiety 'C4 H10 N3 O2 +, C7 H7 O3 S-'
_chemical_formula_sum 'C11 H17 N3 O5 S'
_chemical_formula_weight 303.34
_chemical_name_common
;
Creatinium-4-methylbenzenesulfonate
;
_chemical_name_systematic
;
{Amino[(carboxymethyl)(methyl)amino]methylidene}azanium
4-methylbenzenesulfonate
;
_space_group_IT_number 61
_symmetry_cell_setting orthorhombic
_symmetry_space_group_name_Hall '-P 2ac 2ab'
_symmetry_space_group_name_H-M 'P b c a'
_atom_sites_solution_hydrogens geom
_atom_sites_solution_primary direct
_atom_sites_solution_secondary difmap
_audit_creation_method SHELXL97
_cell_angle_alpha 90.00
_cell_angle_beta 90.00
_cell_angle_gamma 90.00
_cell_formula_units_Z 8
_cell_length_a 7.1432(2)
_cell_length_b 13.3500(5)
_cell_length_c 29.4794(10)
_cell_measurement_reflns_used 2469
_cell_measurement_temperature 295(2)
_cell_measurement_theta_max 25.0
_cell_measurement_theta_min 2.76
_cell_volume 2811.21(16)
_computing_cell_refinement
;
SAINT (Bruker, 2008)
;
_computing_data_collection
;
APEX2 (Bruker, 2008)
;
_computing_data_reduction
;
SAINT (Bruker, 2008)
;
_computing_molecular_graphics
;
PLATON (Spek, 2009)
;
_computing_publication_material
;
SHELXL97 (Sheldrick, 2008)
;
_computing_structure_refinement
;
SHELXL97 (Sheldrick, 2008)
;
_computing_structure_solution
;
SHELXS97 (Sheldrick, 2008)
;
_diffrn_ambient_temperature 295(2)
_diffrn_detector_area_resol_mean 0
_diffrn_measured_fraction_theta_full 1.000
_diffrn_measured_fraction_theta_max 1.000
_diffrn_measurement_device_type 'Bruker APEXII CCD'
_diffrn_measurement_method '\w and \f'
_diffrn_radiation_monochromator graphite
_diffrn_radiation_source 'fine-focus sealed tube'
_diffrn_radiation_type MoK\a
_diffrn_radiation_wavelength 0.71073
_diffrn_reflns_av_R_equivalents 0.0315
_diffrn_reflns_av_sigmaI/netI 0.0124
_diffrn_reflns_limit_h_max 8
_diffrn_reflns_limit_h_min -8
_diffrn_reflns_limit_k_max 15
_diffrn_reflns_limit_k_min -15
_diffrn_reflns_limit_l_max 35
_diffrn_reflns_limit_l_min -35
_diffrn_reflns_number 37602
_diffrn_reflns_theta_full 25.00
_diffrn_reflns_theta_max 25.00
_diffrn_reflns_theta_min 2.76
_diffrn_standards_interval_count 0
_diffrn_standards_interval_time 0
_exptl_absorpt_coefficient_mu 0.253
_exptl_absorpt_correction_T_max 0.9511
_exptl_absorpt_correction_T_min 0.9394
_exptl_absorpt_correction_type multi-scan
_exptl_absorpt_process_details
;
(SADABS; Sheldrick, 1996)
;
_exptl_crystal_colour colourless
_exptl_crystal_density_diffrn 1.433
_exptl_crystal_density_method 'not measured'
_exptl_crystal_description block
_exptl_crystal_F_000 1280
_exptl_crystal_size_max 0.25
_exptl_crystal_size_mid 0.25
_exptl_crystal_size_min 0.20
_refine_diff_density_max 0.358
_refine_diff_density_min -0.247
_refine_ls_extinction_method none
_refine_ls_goodness_of_fit_ref 1.075
_refine_ls_hydrogen_treatment constr
_refine_ls_matrix_type full
_refine_ls_number_parameters 185
_refine_ls_number_reflns 2469
_refine_ls_number_restraints 0
_refine_ls_restrained_S_all 1.075
_refine_ls_R_factor_all 0.0457
_refine_ls_R_factor_gt 0.0381
_refine_ls_shift/su_max 0.000
_refine_ls_shift/su_mean 0.000
_refine_ls_structure_factor_coef Fsqd
_refine_ls_weighting_details 'calc w=1/[\s^2^(Fo^2^)+(0.0471P)^2^+2.2285P] where P=(Fo^2^+2Fc^2^)/3'
_refine_ls_weighting_scheme calc
_refine_ls_wR_factor_gt 0.0995
_refine_ls_wR_factor_ref 0.1079
_reflns_number_gt 2118
_reflns_number_total 2469
_reflns_threshold_expression I>2\s(I)
_cod_data_source_file hb4086sup1.cif
_cod_data_source_block I
_cod_database_code 1544308

loop_
_symmetry_equiv_pos_as_xyz
'x, y, z'
'-x+1/2, -y, z+1/2'
'x+1/2, -y+1/2, -z'
'-x, y+1/2, -z+1/2'
'-x, -y, -z'
'x-1/2, y, -z-1/2'
'-x-1/2, y-1/2, z'
'x, -y-1/2, z-1/2'

loop_
_atom_site_type_symbol
_atom_site_label
_atom_site_fract_x
_atom_site_fract_y
_atom_site_fract_z
_atom_site_U_iso_or_equiv
_atom_site_adp_type
_atom_site_calc_flag
_atom_site_refinement_flags
_atom_site_occupancy
_atom_site_symmetry_multiplicity
S S1 0.82439(7) -0.10067(4) 0.139590(17) 0.03545(19) Uani d . 1 1
O O1 0.7739(3) -0.20436(14) 0.14653(6) 0.0633(6) Uani d . 1 1
O O2 1.0097(2) -0.08774(13) 0.12117(6) 0.0522(5) Uani d . 1 1
O O3 0.6850(3) -0.05069(16) 0.11132(5) 0.0621(6) Uani d . 1 1
O O4 1.2752(3) 0.09972(13) -0.02547(5) 0.0562(5) Uani d . 1 1
H H4 1.2775 0.0770 -0.0513 0.084 Uiso calc R 1 1
O O5 1.2004(3) -0.05660(12) -0.00736(6) 0.0524(5) Uani d . 1 1
N N1 1.1562(2) 0.30601(13) 0.09852(6) 0.0376(4) Uani d . 1 1
H H1A 1.0666 0.3387 0.1112 0.045 Uiso calc R 1 1
H H1B 1.2672 0.3309 0.0979 0.045 Uiso calc R 1 1
N N2 0.9508(2) 0.18133(13) 0.08163(6) 0.0394(4) Uani d . 1 1
H H2A 0.8631 0.2151 0.0945 0.047 Uiso calc R 1 1
H H2B 0.9266 0.1239 0.0698 0.047 Uiso calc R 1 1
N N3 1.2622(2) 0.16613(12) 0.06048(5) 0.0312(4) Uani d . 1 1
C C1 0.8211(3) -0.04052(16) 0.19269(6) 0.0311(4) Uani d . 1 1
C C2 0.8196(4) -0.0955(2) 0.23192(8) 0.0502(6) Uani d . 1 1
H H2 0.8164 -0.1651 0.2306 0.060 Uiso calc R 1 1
C C3 0.8228(4) -0.0475(2) 0.27340(8) 0.0571(7) Uani d . 1 1
H H3 0.8204 -0.0855 0.2998 0.069 Uiso calc R 1 1
C C4 0.8294(3) 0.0539(2) 0.27651(8) 0.0515(7) Uani d . 1 1
C C5 0.8338(4) 0.1082(2) 0.23673(9) 0.0619(8) Uani d . 1 1
H H5 0.8406 0.1777 0.2382 0.074 Uiso calc R 1 1
C C6 0.8284(4) 0.06204(18) 0.19472(8) 0.0470(6) Uani d . 1 1
H H6 0.8296 0.1000 0.1683 0.056 Uiso calc R 1 1
C C7 0.8319(5) 0.1050(3) 0.32238(10) 0.0872(12) Uani d . 1 1
H H7A 0.7168 0.0914 0.3380 0.131 Uiso calc R 1 1
H H7B 0.8454 0.1760 0.3183 0.131 Uiso calc R 1 1
H H7C 0.9351 0.0801 0.3399 0.131 Uiso calc R 1 1
C C8 1.2364(3) 0.02815(15) 0.00308(7) 0.0327(5) Uani d . 1 1
C C9 1.2474(3) 0.05934(15) 0.05220(6) 0.0335(5) Uani d . 1 1
H H9A 1.1367 0.0347 0.0676 0.040 Uiso calc R 1 1
H H9B 1.3549 0.0267 0.0658 0.040 Uiso calc R 1 1
C C10 1.1233(3) 0.21775(14) 0.08008(6) 0.0289(4) Uani d . 1 1
C C11 1.4454(3) 0.21214(19) 0.05409(9) 0.0492(6) Uani d . 1 1
H H11A 1.4299 0.2796 0.0434 0.074 Uiso calc R 1 1
H H11B 1.5155 0.1744 0.0322 0.074 Uiso calc R 1 1
H H11C 1.5116 0.2128 0.0824 0.074 Uiso calc R 1 1

loop_
_atom_site_aniso_label
_atom_site_aniso_U_11
_atom_site_aniso_U_22
_atom_site_aniso_U_33
_atom_site_aniso_U_12
_atom_site_aniso_U_13
_atom_site_aniso_U_23
S1 0.0350(3) 0.0435(3) 0.0279(3) -0.0040(2) 0.0028(2) -0.0102(2)
O1 0.0878(14) 0.0527(11) 0.0493(10) -0.0304(10) 0.0037(10) -0.0147(8)
O2 0.0440(9) 0.0592(10) 0.0534(10) -0.0044(8) 0.0176(8) -0.0220(8)
O3 0.0640(12) 0.0919(14) 0.0302(8) 0.0234(10) -0.0108(8) -0.0151(9)
O4 0.0903(14) 0.0509(10) 0.0274(8) -0.0180(9) 0.0005(9) -0.0052(7)
O5 0.0748(12) 0.0355(9) 0.0468(9) -0.0019(8) -0.0025(8) -0.0156(7)
N1 0.0326(9) 0.0343(9) 0.0459(10) -0.0004(8) 0.0039(8) -0.0138(8)
N2 0.0333(9) 0.0377(10) 0.0470(11) -0.0043(8) 0.0055(8) -0.0144(8)
N3 0.0320(9) 0.0312(9) 0.0302(9) -0.0025(7) 0.0020(7) -0.0091(7)
C1 0.0266(10) 0.0420(11) 0.0248(10) -0.0016(9) 0.0004(8) -0.0050(8)
C2 0.0639(16) 0.0525(14) 0.0342(12) -0.0156(12) -0.0017(11) 0.0028(10)
C3 0.0621(16) 0.083(2) 0.0262(12) -0.0152(15) 0.0002(11) 0.0033(12)
C4 0.0391(13) 0.084(2) 0.0317(12) 0.0040(13) 0.0005(10) -0.0203(12)
C5 0.080(2) 0.0487(15) 0.0572(17) 0.0140(14) -0.0059(15) -0.0211(12)
C6 0.0644(16) 0.0452(13) 0.0315(11) 0.0073(12) -0.0013(11) -0.0031(10)
C7 0.076(2) 0.137(3) 0.0486(17) 0.009(2) -0.0010(15) -0.0472(19)
C8 0.0323(10) 0.0333(11) 0.0325(10) 0.0029(9) -0.0012(9) -0.0089(9)
C9 0.0416(11) 0.0303(10) 0.0286(10) 0.0041(9) 0.0002(9) -0.0041(8)
C10 0.0340(10) 0.0301(10) 0.0225(9) 0.0004(8) -0.0023(8) -0.0026(8)
C11 0.0333(12) 0.0552(14) 0.0592(15) -0.0067(11) 0.0086(11) -0.0237(12)

loop_
_atom_type_symbol
_atom_type_description
_atom_type_scat_dispersion_real
_atom_type_scat_dispersion_imag
_atom_type_scat_source
C C 0.0033 0.0016 'International Tables Vol C Tables 4.2.6.8 and 6.1.1.4'
H H 0.0000 0.0000 'International Tables Vol C Tables 4.2.6.8 and 6.1.1.4'
N N 0.0061 0.0033 'International Tables Vol C Tables 4.2.6.8 and 6.1.1.4'
O O 0.0106 0.0060 'International Tables Vol C Tables 4.2.6.8 and 6.1.1.4'
S S 0.1246 0.1234 'International Tables Vol C Tables 4.2.6.8 and 6.1.1.4'

loop_
_geom_angle_atom_site_label_1
_geom_angle_atom_site_label_2
_geom_angle_atom_site_label_3
_geom_angle_site_symmetry_1
_geom_angle
O2 S1 O2 1 0.00(13)
O2 S1 O1 1 113.42(12)
O2 S1 O1 . 113.42(12)
O2 S1 O3 1 110.89(11)
O2 S1 O3 . 110.89(11)
O1 S1 O3 . 110.38(12)
O2 S1 C1 1 107.03(9)
O2 S1 C1 . 107.03(9)
O1 S1 C1 . 107.93(10)
O3 S1 C1 . 106.86(10)
O2 O2 S1 1 0(10)
C8 O4 H4 . 109.5
C10 N1 H1A . 120.0
C10 N1 H1B . 120.0
H1A N1 H1B . 120.0
C10 N2 H2A . 120.0
C10 N2 H2B . 120.0
H2A N2 H2B . 120.0
C10 N3 C9 . 121.62(17)
C10 N3 C11 . 120.28(17)
C9 N3 C11 . 117.26(17)
C2 C1 C6 . 119.9(2)
C2 C1 S1 . 120.43(18)
C6 C1 S1 . 119.60(16)
C1 C2 C3 . 119.9(2)
C1 C2 H2 . 120.0
C3 C2 H2 . 120.0
C4 C3 C2 . 121.6(2)
C4 C3 H3 . 119.2
C2 C3 H3 . 119.2
C3 C4 C5 . 117.9(2)
C3 C4 C7 . 120.7(3)
C5 C4 C7 . 121.4(3)
C4 C5 C6 . 121.7(3)
C4 C5 H5 . 119.1
C6 C5 H5 . 119.1
C1 C6 C5 . 119.0(2)
C1 C6 H6 . 120.5
C5 C6 H6 . 120.5
C4 C7 H7A . 109.5
C4 C7 H7B . 109.5
H7A C7 H7B . 109.5
C4 C7 H7C . 109.5
H7A C7 H7C . 109.5
H7B C7 H7C . 109.5
O5 C8 O4 . 124.82(19)
O5 C8 C9 . 121.16(19)
O4 C8 C9 . 113.98(17)
N3 C9 C8 . 115.89(17)
N3 C9 H9A . 108.3
C8 C9 H9A . 108.3
N3 C9 H9B . 108.3
C8 C9 H9B . 108.3
H9A C9 H9B . 107.4
N1 C10 N2 . 118.62(18)
N1 C10 N3 . 120.38(18)
N2 C10 N3 . 121.00(17)
N3 C11 H11A . 109.5
N3 C11 H11B . 109.5
H11A C11 H11B . 109.5
N3 C11 H11C . 109.5
H11A C11 H11C . 109.5
H11B C11 H11C . 109.5

loop_
_geom_bond_atom_site_label_1
_geom_bond_atom_site_label_2
_geom_bond_site_symmetry_2
_geom_bond_distance
S1 O2 1 1.4410(17)
S1 O2 . 1.4410(17)
S1 O1 . 1.4451(19)
S1 O3 . 1.4599(18)
S1 C1 . 1.7596(19)
O2 O2 1 0.000(4)
O4 C8 . 1.303(3)
O4 H4 . 0.8200
O5 C8 . 1.200(2)
N1 C10 . 1.319(2)
N1 H1A . 0.8600
N1 H1B . 0.8600
N2 C10 . 1.325(3)
N2 H2A . 0.8600
N2 H2B . 0.8600
N3 C10 . 1.339(3)
N3 C9 . 1.450(3)
N3 C11 . 1.458(3)
C1 C2 . 1.370(3)
C1 C6 . 1.371(3)
C2 C3 . 1.381(3)
C2 H2 . 0.9300
C3 C4 . 1.357(4)
C3 H3 . 0.9300
C4 C5 . 1.379(4)
C4 C7 . 1.515(3)
C5 C6 . 1.384(3)
C5 H5 . 0.9300
C6 H6 . 0.9300
C7 H7A . 0.9600
C7 H7B . 0.9600
C7 H7C . 0.9600
C8 C9 . 1.509(3)
C9 H9A . 0.9700
C9 H9B . 0.9700
C11 H11A . 0.9600
C11 H11B . 0.9600
C11 H11C . 0.9600

loop_
_geom_hbond_atom_site_label_D
_geom_hbond_atom_site_label_H
_geom_hbond_atom_site_label_A
_geom_hbond_site_symmetry_A
_geom_hbond_distance_DH
_geom_hbond_distance_HA
_geom_hbond_distance_DA
_geom_hbond_angle_DHA
C9 H9A O2 1 0.97 2.45 3.297(3) 146.3
O4 H4 O3 5_755 0.82 1.82 2.630(2) 167.3
N2 H2B O5 5_755 0.86 2.24 2.955(2) 140.6
N1 H1A O3 7_765 0.86 2.33 3.121(3) 153.8
N2 H2A O1 7_765 0.86 2.11 2.927(2) 157.5

loop_
_geom_torsion_atom_site_label_1
_geom_torsion_atom_site_label_2
_geom_torsion_atom_site_label_3
_geom_torsion_atom_site_label_4
_geom_torsion_site_symmetry_1
_geom_torsion_site_symmetry_4
_geom_torsion
O1 S1 O2 O2 . 1 0.0(2)
O3 S1 O2 O2 . 1 0.0(2)
C1 S1 O2 O2 . 1 0.0(2)
O2 S1 C1 C2 1 . -107.0(2)
O2 S1 C1 C2 . . -107.0(2)
O1 S1 C1 C2 . . 15.4(2)
O3 S1 C1 C2 . . 134.1(2)
O2 S1 C1 C6 1 . 70.1(2)
O2 S1 C1 C6 . . 70.1(2)
O1 S1 C1 C6 . . -167.45(19)
O3 S1 C1 C6 . . -48.7(2)
C6 C1 C2 C3 . . 0.9(4)
S1 C1 C2 C3 . . 178.0(2)
C1 C2 C3 C4 . . -0.7(4)
C2 C3 C4 C5 . . -0.3(4)
C2 C3 C4 C7 . . 179.7(3)
C3 C4 C5 C6 . . 1.2(4)
C7 C4 C5 C6 . . -178.9(3)
C2 C1 C6 C5 . . -0.1(4)
S1 C1 C6 C5 . . -177.2(2)
C4 C5 C6 C1 . . -1.0(4)
C10 N3 C9 C8 . . 112.1(2)
C11 N3 C9 C8 . . -78.4(2)
O5 C8 C9 N3 . . -170.6(2)
O4 C8 C9 N3 . . 11.6(3)
C9 N3 C10 N1 . . 161.24(18)
C11 N3 C10 N1 . . -8.0(3)
C9 N3 C10 N2 . . -18.3(3)
C11 N3 C10 N2 . . 172.5(2)

_cod_database_fobs_code 1544308
